data_2208097
loop_
_publ_author_name
'Shi, Jing-Min'
'Zhang, Xia'
'Xu, Hai-Yan'
'Liu, Lian-Dong'

_publ_section_title
;
 2-Amino-3-(4-hydroxybenzylideneamino)butenedinitrile monohydrate
;
_journal_coeditor_code IS6177
_journal_issue 2
_journal_name_full 'Acta Crystallographica Section E'
_journal_page_first o831
_journal_page_last o832
_journal_paper_doi 10.1107/S1600536806002923
_journal_volume 62
_journal_year 2006
_chemical_formula_iupac 'C11 H10 N4 O2'
_chemical_formula_moiety 'C11 H10 N4 O2'
_chemical_formula_sum 'C11 H10 N4 O2'
_chemical_formula_weight 230.23
_chemical_name_systematic
;
2-Amino-3-(4-hydroxybenzylideneamino)butenedinitrile monohydrate
;
_space_group_IT_number 14
_symmetry_cell_setting monoclinic
_symmetry_space_group_name_Hall '-P 2yn'
_symmetry_space_group_name_H-M 'P 1 21/n 1'
_atom_sites_solution_hydrogens geom
_atom_sites_solution_primary direct
_atom_sites_solution_secondary difmap
_audit_creation_method SHELXL-97
_cell_angle_alpha 90.00
_cell_angle_beta 90.604(3)
_cell_angle_gamma 90.00
_cell_formula_units_Z 4
_cell_length_a 9.848(2)
_cell_length_b 7.0388(15)
_cell_length_c 16.473(3)
_cell_measurement_reflns_used 2655
_cell_measurement_temperature 298(2)
_cell_measurement_theta_max 27.6225
_cell_measurement_theta_min 2.3985
_cell_volume 1141.8(4)
_computing_cell_refinement 'SAINT (Bruker, 1997)'
_computing_data_collection 'SMART (Bruker, 1997)'
_computing_data_reduction SAINT
_computing_molecular_graphics SHELXTL
_computing_publication_material SHELXTL
_computing_structure_refinement SHELXTL
_computing_structure_solution 'SHELXTL  (Bruker, 2001)'
_diffrn_ambient_temperature 298(2)
_diffrn_measured_fraction_theta_full 0.995
_diffrn_measured_fraction_theta_max 0.995
_diffrn_measurement_device_type 'Bruker SMART APEX CCD'
_diffrn_measurement_method '\f and \w'
_diffrn_radiation_monochromator graphite
_diffrn_radiation_source 'fine-focus sealed tube'
_diffrn_radiation_type MoK\a
_diffrn_radiation_wavelength 0.71073
_diffrn_reflns_av_R_equivalents 0.0393
_diffrn_reflns_av_sigmaI/netI 0.0367
_diffrn_reflns_limit_h_max 12
_diffrn_reflns_limit_h_min -11
_diffrn_reflns_limit_k_max 8
_diffrn_reflns_limit_k_min -8
_diffrn_reflns_limit_l_max 19
_diffrn_reflns_limit_l_min -20
_diffrn_reflns_number 6301
_diffrn_reflns_theta_full 26.49
_diffrn_reflns_theta_max 26.49
_diffrn_reflns_theta_min 2.40
_diffrn_standards_decay_% 0
_diffrn_standards_number 0
_exptl_absorpt_coefficient_mu 0.097
_exptl_absorpt_correction_T_max 0.9819
_exptl_absorpt_correction_T_min 0.9781
_exptl_absorpt_correction_type multi-scan
_exptl_absorpt_process_details '(SADABS; Sheldrick, 1996)'
_exptl_crystal_colour yellow
_exptl_crystal_density_diffrn 1.339
_exptl_crystal_density_method 'not measured'
_exptl_crystal_description prism
_exptl_crystal_F_000 480
_exptl_crystal_size_max 0.23
_exptl_crystal_size_mid 0.21
_exptl_crystal_size_min 0.19
_refine_diff_density_max 0.222
_refine_diff_density_min -0.303
_refine_ls_extinction_coef 0.024(4)
_refine_ls_extinction_expression Fc^*^=kFc[1+0.001xFc^2^\l^3^/sin(2\q)]^-1/4^
_refine_ls_extinction_method SHELXL97
_refine_ls_goodness_of_fit_ref 1.033
_refine_ls_hydrogen_treatment constr
_refine_ls_matrix_type full
_refine_ls_number_parameters 156
_refine_ls_number_reflns 2358
_refine_ls_number_restraints 3
_refine_ls_restrained_S_all 1.033
_refine_ls_R_factor_all 0.0590
_refine_ls_R_factor_gt 0.0502
_refine_ls_shift/su_max 0.004
_refine_ls_shift/su_mean 0.001
_refine_ls_structure_factor_coef Fsqd
_refine_ls_weighting_details 'calc w=1/[\s^2^(Fo^2^)+(0.0884P)^2^+0.0552P] where P=(Fo^2^+2Fc^2^)/3'
_refine_ls_weighting_scheme calc
_refine_ls_wR_factor_gt 0.1305
_refine_ls_wR_factor_ref 0.1374
_reflns_number_gt 1943
_reflns_number_total 2358
_reflns_threshold_expression I>2\s(I)
_cod_data_source_file is6177.cif
_cod_data_source_block I
_cod_depositor_comments
;
The following automatic conversions were performed:
'_symmetry_cell_setting' value 'Monoclinic' changed to 'monoclinic'
according to '/home/saulius/struct/CIF-dictionaries/cif_core.dic'
dictionary named 'cif_core.dic' version 2.4.1 from 2010-06-29.

Automatic conversion script
Id: cif_fix_enum 1527 2010-12-29 10:47:43Z saulius 

The following automatic conversions were performed:

'_symmetry_cell_setting' value 'Monoclinic' changed to 'monoclinic'
according to /home/saulius/struct/CIF-dictionaries/cif_core.dic
dictionary named 'cif_core.dic' version 2.4.1 from 2010-06-29.

Automatic conversion script
Id: cif_fix_values 1715 2011-07-08 13:25:40Z adriana 
;
_cod_original_cell_volume 1141.9(4)
_cod_original_sg_symbol_H-M 'P 21/n'
_cod_database_code 2208097
_cod_database_fobs_code 2208097

loop_
_symmetry_equiv_pos_as_xyz
'x, y, z'
'-x+1/2, y+1/2, -z+1/2'
'-x, -y, -z'
'x-1/2, -y-1/2, z-1/2'

loop_
_atom_site_label
_atom_site_fract_x
_atom_site_fract_y
_atom_site_fract_z
_atom_site_U_iso_or_equiv
_atom_site_adp_type
_atom_site_calc_flag
_atom_site_refinement_flags
_atom_site_occupancy
_atom_site_type_symbol
N1 0.15384(11) 0.02846(15) 0.45425(6) 0.0334(3) Uani d . 1 N
O1 0.01828(11) 0.41676(15) 0.11294(6) 0.0508(3) Uani d . 1 O
H4 -0.0076 0.3519 0.0744 0.076 Uiso calc R 1 H
C8 0.18530(13) -0.08908(19) 0.51945(7) 0.0328(3) Uani d . 1 C
C7 0.13287(13) -0.03927(19) 0.38325(7) 0.0342(3) Uani d . 1 C
H6 0.1379 -0.1700 0.3758 0.041 Uiso calc R 1 H
C5 0.10147(12) 0.08086(19) 0.31369(7) 0.0331(3) Uani d . 1 C
C4 0.10162(15) 0.2776(2) 0.31899(8) 0.0422(4) Uani d . 1 C
H5 0.1207 0.3359 0.3685 0.051 Uiso calc R 1 H
C6 0.07016(16) -0.0016(2) 0.23923(8) 0.0425(4) Uani d . 1 C
H1 0.0692 -0.1333 0.2347 0.051 Uiso calc R 1 H
C11 0.24004(14) -0.1223(2) 0.66272(8) 0.0399(4) Uani d . 1 C
C2 0.04374(13) 0.3024(2) 0.17805(8) 0.0370(3) Uani d . 1 C
C10 0.20193(13) -0.00669(19) 0.59391(7) 0.0332(3) Uani d . 1 C
C9 0.20000(15) -0.2904(2) 0.51078(8) 0.0406(4) Uani d . 1 C
N3 0.27179(15) -0.2099(2) 0.71749(8) 0.0571(4) Uani d . 1 N
N4 0.18443(13) 0.17866(17) 0.60808(7) 0.0450(3) Uani d . 1 N
H4A 0.1613 0.2534 0.5690 0.054 Uiso calc R 1 H
H4B 0.1963 0.2231 0.6563 0.054 Uiso calc R 1 H
C1 0.04046(15) 0.1075(2) 0.17185(8) 0.0425(4) Uani d . 1 C
H2 0.0184 0.0499 0.1226 0.051 Uiso calc R 1 H
C3 0.07373(16) 0.3871(2) 0.25154(8) 0.0466(4) Uani d . 1 C
H3 0.0751 0.5189 0.2556 0.056 Uiso calc R 1 H
N2 0.21026(18) -0.4505(2) 0.50026(8) 0.0640(4) Uani d . 1 N
O2 0.44395(12) 0.25802(15) 0.47460(6) 0.0527(3) Uani d D 1 O
H8 0.3651 0.3197 0.4772 0.079 Uiso d RD 1 H
H7 0.4335 0.1756 0.4345 0.079 Uiso d RD 1 H

loop_
_atom_site_aniso_label
_atom_site_aniso_U_11
_atom_site_aniso_U_22
_atom_site_aniso_U_33
_atom_site_aniso_U_12
_atom_site_aniso_U_13
_atom_site_aniso_U_23
N1 0.0427(6) 0.0296(6) 0.0278(6) 0.0011(4) -0.0059(4) 0.0035(4)
O1 0.0699(7) 0.0446(7) 0.0376(6) -0.0057(5) -0.0138(5) 0.0148(5)
C8 0.0397(7) 0.0299(7) 0.0285(6) 0.0011(5) -0.0054(5) 0.0034(5)
C7 0.0430(7) 0.0286(7) 0.0308(7) 0.0014(5) -0.0048(5) 0.0015(5)
C5 0.0382(7) 0.0330(7) 0.0280(6) 0.0013(5) -0.0038(5) 0.0014(5)
C4 0.0595(9) 0.0348(8) 0.0319(7) -0.0053(6) -0.0140(6) -0.0012(5)
C6 0.0653(9) 0.0292(7) 0.0328(7) 0.0045(6) -0.0064(6) -0.0013(5)
C11 0.0483(8) 0.0411(8) 0.0303(7) -0.0008(6) -0.0044(6) 0.0028(6)
C2 0.0402(7) 0.0399(8) 0.0308(7) -0.0018(6) -0.0047(5) 0.0093(5)
C10 0.0391(7) 0.0331(7) 0.0273(6) -0.0017(5) -0.0051(5) 0.0044(5)
C9 0.0552(8) 0.0348(8) 0.0317(7) 0.0019(6) -0.0092(6) 0.0036(5)
N3 0.0724(9) 0.0609(9) 0.0378(7) 0.0062(7) -0.0092(6) 0.0165(6)
N4 0.0724(8) 0.0348(7) 0.0277(6) 0.0026(6) -0.0079(5) -0.0011(5)
C1 0.0624(9) 0.0392(8) 0.0257(6) 0.0048(7) -0.0056(6) -0.0028(5)
C3 0.0671(10) 0.0290(8) 0.0433(8) -0.0075(7) -0.0157(7) 0.0050(6)
N2 0.1055(12) 0.0331(8) 0.0532(8) 0.0077(7) -0.0173(7) 0.0000(6)
O2 0.0683(7) 0.0451(7) 0.0445(6) 0.0015(5) -0.0045(5) -0.0032(4)

loop_
_atom_type_symbol
_atom_type_description
_atom_type_scat_dispersion_real
_atom_type_scat_dispersion_imag
_atom_type_scat_source
C C 0.0033 0.0016 'International Tables Vol C Tables 4.2.6.8 and 6.1.1.4'
H H 0.0000 0.0000 'International Tables Vol C Tables 4.2.6.8 and 6.1.1.4'
N N 0.0061 0.0033 'International Tables Vol C Tables 4.2.6.8 and 6.1.1.4'
O O 0.0106 0.0060 'International Tables Vol C Tables 4.2.6.8 and 6.1.1.4'

loop_
_geom_angle_atom_site_label_1
_geom_angle_atom_site_label_2
_geom_angle_atom_site_label_3
_geom_angle
C7 N1 C8 121.23(11)
C2 O1 H4 109.5
C10 C8 N1 117.76(12)
C10 C8 C9 119.92(11)
N1 C8 C9 122.32(11)
N1 C7 C5 122.35(12)
N1 C7 H6 118.8
C5 C7 H6 118.8
C4 C5 C6 118.22(12)
C4 C5 C7 122.03(11)
C6 C5 C7 119.74(12)
C3 C4 C5 120.50(12)
C3 C4 H5 119.7
C5 C4 H5 119.7
C1 C6 C5 121.44(13)
C1 C6 H1 119.3
C5 C6 H1 119.3
N3 C11 C10 178.44(16)
O1 C2 C1 121.79(12)
O1 C2 C3 118.13(13)
C1 C2 C3 120.07(12)
N4 C10 C8 123.85(11)
N4 C10 C11 116.52(11)
C8 C10 C11 119.63(12)
N2 C9 C8 176.94(14)
C10 N4 H4A 120.0
C10 N4 H4B 120.0
H4A N4 H4B 120.0
C2 C1 C6 119.40(12)
C2 C1 H2 120.3
C6 C1 H2 120.3
C4 C3 C2 120.34(14)
C4 C3 H3 119.8
C2 C3 H3 119.8
H8 O2 H7 105.1

loop_
_geom_bond_atom_site_label_1
_geom_bond_atom_site_label_2
_geom_bond_distance
N1 C7 1.2778(16)
N1 C8 1.3883(15)
O1 C2 1.3623(15)
O1 H4 0.8200
C8 C10 1.3651(17)
C8 C9 1.432(2)
C7 C5 1.4548(17)
C7 H6 0.9300
C5 C4 1.387(2)
C5 C6 1.3887(17)
C4 C3 1.3779(19)
C4 H5 0.9300
C6 C1 1.3786(18)
C6 H1 0.9300
C11 N3 1.1341(18)
C11 C10 1.4417(17)
C2 C1 1.376(2)
C2 C3 1.3787(19)
C10 N4 1.3368(18)
C9 N2 1.145(2)
N4 H4A 0.8600
N4 H4B 0.8600
C1 H2 0.9300
C3 H3 0.9300
O2 H8 0.8914
O2 H7 0.8848

loop_
_geom_hbond_atom_site_label_D
_geom_hbond_atom_site_label_H
_geom_hbond_atom_site_label_A
_geom_hbond_site_symmetry_A
_geom_hbond_distance_DH
_geom_hbond_distance_HA
_geom_hbond_distance_DA
_geom_hbond_angle_DHA
O1 H4 O2 4_565 0.82 1.87 2.6848(16) 169
O2 H7 O1 2_545 0.88 2.04 2.8283(15) 148
O2 H8 N2 1_565 0.89 2.26 3.115(2) 161
N4 H4A N2 1_565 0.86 2.42 3.1691(19) 146
N4 H4B N3 2_556 0.86 2.15 3.0053(18) 171

loop_
_geom_torsion_atom_site_label_1
_geom_torsion_atom_site_label_2
_geom_torsion_atom_site_label_3
_geom_torsion_atom_site_label_4
_geom_torsion
C7 N1 C8 C10 -177.91(12)
C7 N1 C8 C9 1.88(19)
C8 N1 C7 C5 -179.19(11)
N1 C7 C5 C4 4.6(2)
N1 C7 C5 C6 -175.42(13)
C6 C5 C4 C3 -1.1(2)
C7 C5 C4 C3 178.85(13)
C4 C5 C6 C1 0.3(2)
C7 C5 C6 C1 -179.70(13)
N1 C8 C10 N4 2.76(19)
C9 C8 C10 N4 -177.04(13)
N1 C8 C10 C11 -177.51(11)
C9 C8 C10 C11 2.69(19)
O1 C2 C1 C6 178.49(13)
C3 C2 C1 C6 -1.3(2)
C5 C6 C1 C2 0.9(2)
C5 C4 C3 C2 0.8(2)
O1 C2 C3 C4 -179.33(13)
C1 C2 C3 C4 0.5(2)

loop_
_cod_related_entry_id
_cod_related_entry_database
_cod_related_entry_code
1 ChemSpider 30654917
